data_2226025
loop_
_publ_author_name
'\,Colak, Naki'
'Aksakal, Didem'
'Anda\,c, \"Omer'
'B\"uy\"ukg\"ung\"or, Orhan'

_publ_section_title
;
 3-[2-(4,4-Dimethyl-2,6-dioxocyclohexylidene)hydrazinyl]benzonitrile
;
_journal_coeditor_code XU2749
_journal_issue 5
_journal_name_full 'Acta Crystallographica Section E'
_journal_page_first o1165
_journal_page_last o1166
_journal_paper_doi 10.1107/S1600536810013164
_journal_volume 66
_journal_year 2010
_chemical_formula_iupac 'C15 H15 N3 O2'
_chemical_formula_moiety 'C15 H15 N3 O2'
_chemical_formula_sum 'C15 H15 N3 O2'
_chemical_formula_weight 269.30
_chemical_name_systematic
;
3-[2-(4,4-Dimethyl-2,6-dioxocyclohexylidene)hydrazinyl]benzonitrile
;
_space_group_IT_number 61
_symmetry_cell_setting orthorhombic
_symmetry_space_group_name_Hall '-P 2ac 2ab'
_symmetry_space_group_name_H-M 'P b c a'
_atom_sites_solution_hydrogens mixed
_atom_sites_solution_primary direct
_atom_sites_solution_secondary difmap
_audit_creation_method SHELXL-97
_cell_angle_alpha 90.00
_cell_angle_beta 90.00
_cell_angle_gamma 90.00
_cell_formula_units_Z 8
_cell_length_a 12.9496(8)
_cell_length_b 8.6028(6)
_cell_length_c 24.324(2)
_cell_measurement_reflns_used 8472
_cell_measurement_temperature 296(2)
_cell_measurement_theta_max 27.27
_cell_measurement_theta_min 1.57
_cell_volume 2709.8(3)
_computing_cell_refinement 'X-AREA (Stoe & Cie, 2002)'
_computing_data_collection 'X-AREA (Stoe & Cie, 2002)'
_computing_data_reduction 'X-RED32 (Stoe & Cie, 2002)'
_computing_molecular_graphics 'ORTEP-3 for Windows (Farrugia, 1997)'
_computing_publication_material 'SHELXL97 (Sheldrick, 2008)'
_computing_structure_refinement 'SHELXL97 (Sheldrick, 2008)'
_computing_structure_solution 'SHELXS97 (Sheldrick, 2008)'
_diffrn_ambient_temperature 296(2)
_diffrn_detector_area_resol_mean 6.67
_diffrn_measured_fraction_theta_full 0.998
_diffrn_measured_fraction_theta_max 0.998
_diffrn_measurement_device '2-circle goniometer'
_diffrn_measurement_device_type 'Stoe IPDS II'
_diffrn_measurement_method 'rotation method'
_diffrn_radiation_monochromator 'plane graphite'
_diffrn_radiation_source 'fine-focus sealed tube'
_diffrn_radiation_type 'Mo K\a'
_diffrn_radiation_wavelength 0.71073
_diffrn_reflns_av_R_equivalents 0.0515
_diffrn_reflns_av_sigmaI/netI 0.0623
_diffrn_reflns_limit_h_max 16
_diffrn_reflns_limit_h_min -16
_diffrn_reflns_limit_k_max 7
_diffrn_reflns_limit_k_min -10
_diffrn_reflns_limit_l_max 27
_diffrn_reflns_limit_l_min -30
_diffrn_reflns_number 10586
_diffrn_reflns_theta_full 26.50
_diffrn_reflns_theta_max 26.75
_diffrn_reflns_theta_min 1.67
_exptl_absorpt_coefficient_mu 0.090
_exptl_absorpt_correction_T_max 0.9914
_exptl_absorpt_correction_T_min 0.9588
_exptl_absorpt_correction_type integration
_exptl_absorpt_process_details '(X-RED32; Stoe & Cie, 2002)'
_exptl_crystal_colour yellow
_exptl_crystal_density_diffrn 1.320
_exptl_crystal_density_method 'not measured'
_exptl_crystal_description prism
_exptl_crystal_F_000 1136
_exptl_crystal_size_max 0.800
_exptl_crystal_size_mid 0.363
_exptl_crystal_size_min 0.140
_refine_diff_density_max 0.123
_refine_diff_density_min -0.206
_refine_ls_extinction_method none
_refine_ls_goodness_of_fit_ref 0.849
_refine_ls_hydrogen_treatment mixed
_refine_ls_matrix_type full
_refine_ls_number_parameters 185
_refine_ls_number_reflns 2880
_refine_ls_number_restraints 0
_refine_ls_restrained_S_all 0.849
_refine_ls_R_factor_all 0.1013
_refine_ls_R_factor_gt 0.0435
_refine_ls_shift/su_max 0.000
_refine_ls_shift/su_mean 0.000
_refine_ls_structure_factor_coef Fsqd
_refine_ls_weighting_details 'calc w=1/[\s^2^(Fo^2^)+(0.0393P)^2^] where P=(Fo^2^+2Fc^2^)/3'
_refine_ls_weighting_scheme calc
_refine_ls_wR_factor_gt 0.0769
_refine_ls_wR_factor_ref 0.0897
_reflns_number_gt 1557
_reflns_number_total 2880
_reflns_threshold_expression I>2sigma(I)
_cod_data_source_file xu2749.cif
_cod_data_source_block I
_cod_depositor_comments
;
The following automatic conversions were performed:
'_symmetry_cell_setting' value 'Orthorhombic' changed to 'orthorhombic'
according to '/home/saulius/struct/CIF-dictionaries/cif_core.dic'
dictionary named 'cif_core.dic' version 2.4.1 from 2010-06-29.

Automatic conversion script
Id: cif_fix_enum 1527 2010-12-29 10:47:43Z saulius 
;
_cod_database_code 2226025
_cod_database_fobs_code 2226025

loop_
_symmetry_equiv_pos_as_xyz
'x, y, z'
'-x+1/2, -y, z+1/2'
'x+1/2, -y+1/2, -z'
'-x, y+1/2, -z+1/2'
'-x, -y, -z'
'x-1/2, y, -z-1/2'
'-x-1/2, y-1/2, z'
'x, -y-1/2, z-1/2'

loop_
_atom_site_type_symbol
_atom_site_label
_atom_site_fract_x
_atom_site_fract_y
_atom_site_fract_z
_atom_site_U_iso_or_equiv
_atom_site_adp_type
_atom_site_calc_flag
_atom_site_refinement_flags
_atom_site_occupancy
_atom_site_disorder_assembly
_atom_site_disorder_group
C C1 0.80305(13) 0.3690(2) 0.40962(7) 0.0361(5) Uani d . 1 . .
C C2 0.74316(13) 0.2806(2) 0.36821(7) 0.0389(5) Uani d . 1 . .
C C3 0.79117(13) 0.2623(3) 0.31243(8) 0.0488(6) Uani d . 1 . .
H H3A 0.7759 0.3541 0.2908 0.059 Uiso calc R 1 . .
H H3B 0.7595 0.1741 0.2942 0.059 Uiso calc R 1 . .
C C4 0.90833(12) 0.2382(3) 0.31345(7) 0.0397(5) Uani d . 1 . .
C C5 0.95623(13) 0.3737(3) 0.34490(7) 0.0435(5) Uani d . 1 . .
H H5A 1.0302 0.3573 0.3473 0.052 Uiso calc R 1 . .
H H5B 0.9449 0.4685 0.3242 0.052 Uiso calc R 1 . .
C C6 0.91435(13) 0.3956(2) 0.40184(7) 0.0386(5) Uani d . 1 . .
C C7 0.95030(15) 0.2359(3) 0.25490(8) 0.0609(7) Uani d . 1 . .
H H7A 1.0241 0.2257 0.2559 0.091 Uiso calc R 1 . .
H H7B 0.9321 0.3309 0.2366 0.091 Uiso calc R 1 . .
H H7C 0.9211 0.1495 0.2353 0.091 Uiso calc R 1 . .
C C8 0.93372(16) 0.0846(3) 0.34174(9) 0.0588(6) Uani d . 1 . .
H H8A 1.0073 0.0732 0.3444 0.088 Uiso calc R 1 . .
H H8B 0.9058 0.0001 0.3207 0.088 Uiso calc R 1 . .
H H8C 0.9041 0.0838 0.3779 0.088 Uiso calc R 1 . .
C C9 0.72958(12) 0.5914(2) 0.52616(7) 0.0370(5) Uani d . 1 . .
C C10 0.77582(13) 0.6709(2) 0.56870(7) 0.0405(5) Uani d . 1 . .
H H10 0.8472 0.6696 0.5727 0.049 Uiso calc R 1 . .
C C11 0.71482(13) 0.7530(2) 0.60557(7) 0.0406(5) Uani d . 1 . .
C C12 0.60825(14) 0.7562(3) 0.59960(8) 0.0450(5) Uani d . 1 . .
H H12 0.5675 0.8108 0.6245 0.054 Uiso calc R 1 . .
C C13 0.56389(14) 0.6779(3) 0.55664(8) 0.0504(6) Uani d . 1 . .
H H13 0.4926 0.6804 0.5523 0.060 Uiso calc R 1 . .
C C14 0.62310(13) 0.5957(3) 0.51986(8) 0.0453(5) Uani d . 1 . .
H H14 0.5919 0.5431 0.4909 0.054 Uiso calc R 1 . .
C C15 0.76084(15) 0.8376(3) 0.65054(8) 0.0503(6) Uani d . 1 . .
N N1 0.74838(11) 0.42725(19) 0.45015(6) 0.0387(4) Uani d . 1 . .
N N2 0.79244(12) 0.5078(2) 0.48910(6) 0.0397(4) Uani d . 1 . .
N N3 0.79474(14) 0.9049(3) 0.68665(8) 0.0735(7) Uani d . 1 . .
O O1 0.65786(9) 0.22775(17) 0.37853(5) 0.0507(4) Uani d . 1 . .
O O2 0.96910(9) 0.43863(18) 0.44021(5) 0.0494(4) Uani d . 1 . .
H H2 0.8663(18) 0.515(3) 0.4890(8) 0.074(7) Uiso d . 1 . .

loop_
_atom_site_aniso_label
_atom_site_aniso_U_11
_atom_site_aniso_U_22
_atom_site_aniso_U_33
_atom_site_aniso_U_12
_atom_site_aniso_U_13
_atom_site_aniso_U_23
C1 0.0351(9) 0.0363(13) 0.0368(10) 0.0015(8) 0.0046(8) 0.0001(9)
C2 0.0371(9) 0.0341(12) 0.0455(11) 0.0054(9) 0.0010(8) 0.0010(9)
C3 0.0438(10) 0.0592(17) 0.0434(12) 0.0017(10) -0.0014(8) -0.0087(11)
C4 0.0385(9) 0.0420(14) 0.0387(10) 0.0006(9) 0.0065(8) -0.0021(10)
C5 0.0389(10) 0.0464(14) 0.0451(11) -0.0030(9) 0.0089(8) -0.0006(10)
C6 0.0384(10) 0.0360(13) 0.0414(10) 0.0003(9) 0.0040(8) -0.0010(10)
C7 0.0595(12) 0.077(2) 0.0459(12) -0.0031(13) 0.0112(10) -0.0101(13)
C8 0.0562(12) 0.0484(17) 0.0716(14) 0.0059(11) 0.0163(11) 0.0012(13)
C9 0.0356(9) 0.0393(13) 0.0363(10) 0.0030(9) 0.0056(7) 0.0026(9)
C10 0.0335(10) 0.0483(15) 0.0398(11) 0.0022(8) 0.0017(8) 0.0014(10)
C11 0.0428(10) 0.0431(14) 0.0359(10) 0.0019(9) 0.0022(8) -0.0008(10)
C12 0.0433(10) 0.0483(14) 0.0435(11) 0.0081(10) 0.0080(8) -0.0057(11)
C13 0.0336(9) 0.0605(16) 0.0570(13) 0.0036(9) 0.0051(9) -0.0092(12)
C14 0.0361(10) 0.0544(16) 0.0455(11) -0.0017(10) 0.0026(8) -0.0101(11)
C15 0.0438(11) 0.0629(17) 0.0443(12) 0.0019(10) 0.0076(10) -0.0035(12)
N1 0.0400(7) 0.0382(11) 0.0377(8) 0.0007(8) 0.0046(7) -0.0002(8)
N2 0.0347(8) 0.0449(12) 0.0394(9) 0.0023(7) 0.0049(7) -0.0047(8)
N3 0.0686(12) 0.097(2) 0.0553(12) -0.0122(12) 0.0018(10) -0.0218(13)
O1 0.0372(7) 0.0493(10) 0.0656(9) -0.0065(6) 0.0061(6) -0.0052(8)
O2 0.0378(7) 0.0661(12) 0.0443(8) -0.0018(7) 0.0005(6) -0.0118(8)

loop_
_atom_type_symbol
_atom_type_description
_atom_type_scat_dispersion_real
_atom_type_scat_dispersion_imag
_atom_type_scat_source
C C 0.0033 0.0016 'International Tables Vol C Tables 4.2.6.8 and 6.1.1.4'
H H 0.0000 0.0000 'International Tables Vol C Tables 4.2.6.8 and 6.1.1.4'
N N 0.0061 0.0033 'International Tables Vol C Tables 4.2.6.8 and 6.1.1.4'
O O 0.0106 0.0060 'International Tables Vol C Tables 4.2.6.8 and 6.1.1.4'

loop_
_exptl_crystal_face_index_h
_exptl_crystal_face_index_k
_exptl_crystal_face_index_l
_exptl_crystal_face_perp_dist
0 1 0 0.0860
0 -1 0 0.0640
0 0 -1 0.0570
6 -1 0 0.4020
-6 1 0 0.3960
0 5 3 0.0570
0 -1 2 0.0450
0 2 -1 0.0810

loop_
_geom_angle_atom_site_label_1
_geom_angle_atom_site_label_2
_geom_angle_atom_site_label_3
_geom_angle_site_symmetry_1
_geom_angle_site_symmetry_3
_geom_angle
_geom_angle_publ_flag
N1 C1 C6 . . 124.40(17) ?
N1 C1 C2 . . 115.10(15) ?
C6 C1 C2 . . 120.35(16) ?
O1 C2 C1 . . 121.69(17) ?
O1 C2 C3 . . 121.42(17) ?
C1 C2 C3 . . 116.87(16) ?
C2 C3 C4 . . 114.21(15) ?
C2 C3 H3A . . 108.7 ?
C4 C3 H3A . . 108.7 ?
C2 C3 H3B . . 108.7 ?
C4 C3 H3B . . 108.7 ?
H3A C3 H3B . . 107.6 ?
C7 C4 C8 . . 109.47(18) ?
C7 C4 C5 . . 109.47(16) ?
C8 C4 C5 . . 110.37(17) ?
C7 C4 C3 . . 109.86(16) ?
C8 C4 C3 . . 109.75(16) ?
C5 C4 C3 . . 107.90(16) ?
C6 C5 C4 . . 114.32(16) ?
C6 C5 H5A . . 108.7 ?
C4 C5 H5A . . 108.7 ?
C6 C5 H5B . . 108.7 ?
C4 C5 H5B . . 108.7 ?
H5A C5 H5B . . 107.6 ?
O2 C6 C1 . . 120.94(16) ?
O2 C6 C5 . . 122.05(15) ?
C1 C6 C5 . . 116.97(16) ?
C4 C7 H7A . . 109.5 ?
C4 C7 H7B . . 109.5 ?
H7A C7 H7B . . 109.5 ?
C4 C7 H7C . . 109.5 ?
H7A C7 H7C . . 109.5 ?
H7B C7 H7C . . 109.5 ?
C4 C8 H8A . . 109.5 ?
C4 C8 H8B . . 109.5 ?
H8A C8 H8B . . 109.5 ?
C4 C8 H8C . . 109.5 ?
H8A C8 H8C . . 109.5 ?
H8B C8 H8C . . 109.5 ?
C10 C9 C14 . . 120.13(17) ?
C10 C9 N2 . . 118.83(15) ?
C14 C9 N2 . . 121.04(18) ?
C9 C10 C11 . . 119.38(16) ?
C9 C10 H10 . . 120.3 ?
C11 C10 H10 . . 120.3 ?
C12 C11 C10 . . 120.55(18) ?
C12 C11 C15 . . 118.70(17) ?
C10 C11 C15 . . 120.75(16) ?
C13 C12 C11 . . 119.15(18) ?
C13 C12 H12 . . 120.4 ?
C11 C12 H12 . . 120.4 ?
C12 C13 C14 . . 121.05(18) ?
C12 C13 H13 . . 119.5 ?
C14 C13 H13 . . 119.5 ?
C13 C14 C9 . . 119.74(19) ?
C13 C14 H14 . . 120.1 ?
C9 C14 H14 . . 120.1 ?
N3 C15 C11 . . 178.2(2) ?
N2 N1 C1 . . 120.80(15) ?
N1 N2 C9 . . 118.82(16) ?
N1 N2 H2 . . 118.0(13) ?
C9 N2 H2 . . 122.9(13) ?

loop_
_geom_bond_atom_site_label_1
_geom_bond_atom_site_label_2
_geom_bond_site_symmetry_2
_geom_bond_distance
_geom_bond_publ_flag
C1 N1 . 1.313(2) ?
C1 C6 . 1.472(2) ?
C1 C2 . 1.481(3) ?
C2 O1 . 1.221(2) ?
C2 C3 . 1.501(2) ?
C3 C4 . 1.532(2) ?
C3 H3A . 0.9700 ?
C3 H3B . 0.9700 ?
C4 C7 . 1.524(2) ?
C4 C8 . 1.526(3) ?
C4 C5 . 1.526(3) ?
C5 C6 . 1.499(2) ?
C5 H5A . 0.9700 ?
C5 H5B . 0.9700 ?
C6 O2 . 1.229(2) ?
C7 H7A . 0.9600 ?
C7 H7B . 0.9600 ?
C7 H7C . 0.9600 ?
C8 H8A . 0.9600 ?
C8 H8B . 0.9600 ?
C8 H8C . 0.9600 ?
C9 C10 . 1.377(2) ?
C9 C14 . 1.388(2) ?
C9 N2 . 1.412(2) ?
C10 C11 . 1.388(2) ?
C10 H10 . 0.9300 ?
C11 C12 . 1.388(2) ?
C11 C15 . 1.442(3) ?
C12 C13 . 1.370(3) ?
C12 H12 . 0.9300 ?
C13 C14 . 1.374(3) ?
C13 H13 . 0.9300 ?
C14 H14 . 0.9300 ?
C15 N3 . 1.140(2) ?
N1 N2 . 1.305(2) ?
N2 H2 . 0.96(2) ?

loop_
_geom_hbond_atom_site_label_D
_geom_hbond_atom_site_label_H
_geom_hbond_atom_site_label_A
_geom_hbond_site_symmetry_A
_geom_hbond_distance_DH
_geom_hbond_distance_HA
_geom_hbond_distance_DA
_geom_hbond_angle_DHA
N2 H2 O2 . 0.95(2) 1.91(2) 2.6461(19) 132.6(18)
C10 H10 O2 5_766 0.93 2.57 3.442(2) 156

loop_
_geom_torsion_atom_site_label_1
_geom_torsion_atom_site_label_2
_geom_torsion_atom_site_label_3
_geom_torsion_atom_site_label_4
_geom_torsion_site_symmetry_1
_geom_torsion_site_symmetry_2
_geom_torsion_site_symmetry_3
_geom_torsion_site_symmetry_4
_geom_torsion
_geom_torsion_publ_flag
N1 C1 C2 O1 . . . . -20.3(3) ?
C6 C1 C2 O1 . . . . 163.84(18) ?
N1 C1 C2 C3 . . . . 158.29(18) ?
C6 C1 C2 C3 . . . . -17.5(3) ?
O1 C2 C3 C4 . . . . -143.91(19) ?
C1 C2 C3 C4 . . . . 37.5(3) ?
C2 C3 C4 C7 . . . . -174.81(19) ?
C2 C3 C4 C8 . . . . 64.8(2) ?
C2 C3 C4 C5 . . . . -55.5(2) ?
C7 C4 C5 C6 . . . . 175.37(17) ?
C8 C4 C5 C6 . . . . -64.1(2) ?
C3 C4 C5 C6 . . . . 55.8(2) ?
N1 C1 C6 O2 . . . . 20.1(3) ?
C2 C1 C6 O2 . . . . -164.49(19) ?
N1 C1 C6 C5 . . . . -157.67(19) ?
C2 C1 C6 C5 . . . . 17.8(3) ?
C4 C5 C6 O2 . . . . 144.2(2) ?
C4 C5 C6 C1 . . . . -38.1(2) ?
C14 C9 C10 C11 . . . . 1.0(3) ?
N2 C9 C10 C11 . . . . -179.69(19) ?
C9 C10 C11 C12 . . . . -0.4(3) ?
C9 C10 C11 C15 . . . . -179.95(19) ?
C10 C11 C12 C13 . . . . -0.3(3) ?
C15 C11 C12 C13 . . . . 179.2(2) ?
C11 C12 C13 C14 . . . . 0.5(3) ?
C12 C13 C14 C9 . . . . 0.0(3) ?
C10 C9 C14 C13 . . . . -0.8(3) ?
N2 C9 C14 C13 . . . . 179.9(2) ?
C6 C1 N1 N2 . . . . -4.2(3) ?
C2 C1 N1 N2 . . . . -179.81(17) ?
C1 N1 N2 C9 . . . . 168.70(18) ?
C10 C9 N2 N1 . . . . 177.20(18) ?
C14 C9 N2 N1 . . . . -3.5(3) ?

loop_
_cod_related_entry_id
_cod_related_entry_database
_cod_related_entry_code
1 ChemSpider 24744867
